data_7110301
loop_
_publ_author_name
'Ma, Bao-Qing'
'Sun, Hao-Ling'
'Gao, Song'

_publ_section_title
;
 Cyclic water pentamer in a tape-like structure
;
_journal_issue 19
_journal_name_full 'Chemical Communications'
_journal_page_first 2220
_journal_page_last 2221
_journal_paper_doi 10.1039/b404364b
_journal_year 2004
_chemical_formula_sum 'C10 H16 N4 O6'
_chemical_formula_weight 288.27
_chemical_name_systematic
;
?
;
_space_group_IT_number 29
_symmetry_cell_setting orthorhombic
_symmetry_space_group_name_Hall 'P 2c -2ac'
_symmetry_space_group_name_H-M 'P c a 21'
_atom_sites_solution_hydrogens geom
_atom_sites_solution_primary direct
_atom_sites_solution_secondary difmap
_audit_creation_method SHELXL-97
_cell_angle_alpha 90.00
_cell_angle_beta 90.00
_cell_angle_gamma 90.00
_cell_formula_units_Z 4
_cell_length_a 21.519(3)
_cell_length_b 9.5841(9)
_cell_length_c 6.5759(5)
_cell_measurement_temperature 90(1)
_cell_volume 1356.2(3)
_computing_cell_refinement SMART
_computing_data_collection SMART
_computing_data_reduction SAINT
_computing_molecular_graphics XP
_computing_publication_material XCIF
_computing_structure_refinement 'SHELXL-97 (Sheldrick, 1997)'
_computing_structure_solution 'SHELXS-97 (Sheldrick, 1990)'
_diffrn_ambient_temperature 90(1)
_diffrn_measured_fraction_theta_full 0.904
_diffrn_measured_fraction_theta_max 0.904
_diffrn_measurement_device_type 'SMART CCD 1000'
_diffrn_radiation_monochromator graphite
_diffrn_radiation_source 'fine-focus sealed tube'
_diffrn_radiation_type MoK\a
_diffrn_radiation_wavelength 0.71073
_diffrn_reflns_av_R_equivalents 0.0740
_diffrn_reflns_av_sigmaI/netI 0.0723
_diffrn_reflns_limit_h_max 28
_diffrn_reflns_limit_h_min -17
_diffrn_reflns_limit_k_max 13
_diffrn_reflns_limit_k_min -12
_diffrn_reflns_limit_l_max 9
_diffrn_reflns_limit_l_min -8
_diffrn_reflns_number 8324
_diffrn_reflns_theta_full 30.73
_diffrn_reflns_theta_max 30.73
_diffrn_reflns_theta_min 1.89
_exptl_absorpt_coefficient_mu 0.117
_exptl_crystal_colour red
_exptl_crystal_density_diffrn 1.412
_exptl_crystal_density_method 'not measured'
_exptl_crystal_description needle
_exptl_crystal_F_000 608
_exptl_crystal_size_max 0.28
_exptl_crystal_size_mid 0.10
_exptl_crystal_size_min 0.08
_refine_diff_density_max 0.367
_refine_diff_density_min -0.306
_refine_diff_density_rms 0.064
_refine_ls_abs_structure_details 'Flack H D (1983), Acta Cryst. A39, 876-881'
_refine_ls_abs_structure_Flack 0.00
_refine_ls_extinction_coef 0.017(2)
_refine_ls_extinction_expression Fc^*^=kFc[1+0.001xFc^2^\l^3^/sin(2\q)]^-1/4^
_refine_ls_extinction_method SHELXL
_refine_ls_goodness_of_fit_ref 0.960
_refine_ls_hydrogen_treatment mixed
_refine_ls_matrix_type full
_refine_ls_number_parameters 246
_refine_ls_number_reflns 3635
_refine_ls_number_restraints 1
_refine_ls_restrained_S_all 0.960
_refine_ls_R_factor_all 0.0771
_refine_ls_R_factor_gt 0.0550
_refine_ls_shift/su_max 0.000
_refine_ls_shift/su_mean 0.000
_refine_ls_structure_factor_coef Fsqd
_refine_ls_weighting_details 'calc w=1/[\s^2^(Fo^2^)+(0.0737P)^2^+0.0000P] where P=(Fo^2^+2Fc^2^)/3'
_refine_ls_weighting_scheme calc
_refine_ls_wR_factor_gt 0.1230
_refine_ls_wR_factor_ref 0.1353
_reflns_number_gt 2651
_reflns_number_total 3635
_reflns_threshold_expression >2sigma(I)
_cod_data_source_file b404364bsup1.cif
_cod_data_source_block p
_cod_original_cell_volume 1356.2(2)
_cod_original_sg_symbol_H-M Pca2(1)
_cod_database_code 7110301

loop_
_symmetry_equiv_pos_as_xyz
'x, y, z'
'-x, -y, z+1/2'
'x+1/2, -y, z'
'-x+1/2, y, z+1/2'

loop_
_atom_site_label
_atom_site_type_symbol
_atom_site_fract_x
_atom_site_fract_y
_atom_site_fract_z
_atom_site_U_iso_or_equiv
_atom_site_adp_type
_atom_site_occupancy
_atom_site_symmetry_multiplicity
_atom_site_calc_flag
N1 N 0.38125(8) 0.0704(2) 0.3317(3) 0.0150(4) Uani 1 1 d
N2 N -0.00007(8) 0.44320(19) 0.2375(3) 0.0163(4) Uani 1 1 d
N3 N 0.21501(8) 0.28996(19) 0.2707(3) 0.0168(4) Uani 1 1 d
N4 N 0.16580(8) 0.2206(2) 0.2861(3) 0.0168(4) Uani 1 1 d
O1 O 0.43465(7) 0.00336(17) 0.3513(3) 0.0204(4) Uani 1 1 d
O1W O 0.15572(9) 0.8337(2) 0.4029(3) 0.0257(4) Uani 1 1 d
H1 H 0.1168(18) 0.840(4) 0.356(7) 0.057(11) Uiso 1 1 d
H2 H 0.1481(17) 0.786(4) 0.512(8) 0.058(12) Uiso 1 1 d
O2 O -0.05285(7) 0.51117(16) 0.2241(3) 0.0202(4) Uani 1 1 d
O2W O 0.21304(9) 0.6921(2) 0.0931(3) 0.0283(5) Uani 1 1 d
H4 H 0.2445(16) 0.662(3) 0.117(5) 0.019(7) Uiso 1 1 d
H3 H 0.1988(13) 0.741(3) 0.182(5) 0.022(8) Uiso 1 1 d
O3W O 0.15961(9) 0.64277(19) 0.7277(3) 0.0224(4) Uani 1 1 d
H6 H 0.1355(18) 0.607(4) 0.733(7) 0.042(12) Uiso 1 1 d
H5 H 0.1757(13) 0.647(3) 0.857(5) 0.023(7) Uiso 1 1 d
O4W O 0.04152(8) 0.86651(18) 0.2152(3) 0.0209(4) Uani 1 1 d
H8 H 0.0510(14) 0.909(3) 0.106(6) 0.035(9) Uiso 1 1 d
H7 H 0.0114(18) 0.904(4) 0.256(6) 0.049(11) Uiso 1 1 d
C1 C 0.38089(10) 0.2070(2) 0.2860(4) 0.0155(5) Uani 1 1 d
C2 C 0.32541(10) 0.2782(2) 0.2658(4) 0.0150(5) Uani 1 1 d
H2A H 0.3239(10) 0.382(2) 0.227(4) 0.005(5) Uiso 1 1 d
C3 C 0.26951(10) 0.2072(2) 0.2930(3) 0.0153(5) Uani 1 1 d
C4 C 0.27045(10) 0.0649(2) 0.3396(4) 0.0164(5) Uani 1 1 d
H4A H 0.2321(13) 0.018(3) 0.355(5) 0.020(7) Uiso 1 1 d
C5 C 0.32685(10) -0.0006(2) 0.3601(4) 0.0152(4) Uani 1 1 d
H5A H 0.3309(9) -0.094(2) 0.384(4) 0.001(5) Uiso 1 1 d
C6 C 0.11117(10) 0.3026(2) 0.2681(4) 0.0162(5) Uani 1 1 d
C7 C 0.11027(10) 0.4482(2) 0.2416(4) 0.0174(5) Uani 1 1 d
H7A H 0.1437(12) 0.504(3) 0.239(4) 0.015(6) Uiso 1 1 d
C8 C 0.05439(10) 0.5159(2) 0.2270(4) 0.0155(4) Uani 1 1 d
H8A H 0.0494(10) 0.611(3) 0.205(4) 0.009(6) Uiso 1 1 d
C9 C 0.00000(11) 0.3024(2) 0.2617(4) 0.0190(5) Uani 1 1 d
H9A H -0.0388(13) 0.256(3) 0.257(5) 0.025(7) Uiso 1 1 d
C10 C 0.05541(10) 0.2313(3) 0.2783(4) 0.0189(5) Uani 1 1 d
H10A H 0.0567(11) 0.135(3) 0.304(4) 0.019(7) Uiso 1 1 d
H1A H 0.4197(14) 0.254(3) 0.267(5) 0.031(8) Uiso 1 1 d

loop_
_atom_site_aniso_label
_atom_site_aniso_U_11
_atom_site_aniso_U_22
_atom_site_aniso_U_33
_atom_site_aniso_U_23
_atom_site_aniso_U_13
_atom_site_aniso_U_12
N1 0.0109(8) 0.0170(9) 0.0173(10) -0.0001(8) -0.0006(7) 0.0005(7)
N2 0.0121(8) 0.0206(9) 0.0164(9) -0.0014(9) 0.0006(8) 0.0031(7)
N3 0.0148(9) 0.0174(9) 0.0181(10) 0.0012(8) -0.0001(8) 0.0014(7)
N4 0.0160(9) 0.0190(9) 0.0153(10) -0.0002(8) 0.0001(7) 0.0015(7)
O1 0.0108(7) 0.0231(8) 0.0274(10) 0.0043(8) -0.0002(7) 0.0059(6)
O1W 0.0168(9) 0.0310(10) 0.0292(11) 0.0066(9) -0.0027(7) -0.0008(7)
O2 0.0120(7) 0.0170(8) 0.0315(10) 0.0016(8) 0.0003(7) 0.0050(5)
O2W 0.0167(9) 0.0382(12) 0.0299(11) -0.0004(10) -0.0044(8) 0.0027(8)
O3W 0.0170(8) 0.0208(8) 0.0294(11) 0.0029(8) -0.0010(8) -0.0039(7)
O4W 0.0157(8) 0.0202(8) 0.0269(10) 0.0029(8) 0.0017(8) 0.0006(6)
C1 0.0130(10) 0.0181(11) 0.0155(11) 0.0005(9) -0.0003(8) -0.0028(8)
C2 0.0158(10) 0.0142(10) 0.0150(11) 0.0001(9) 0.0008(9) -0.0004(7)
C3 0.0133(10) 0.0196(11) 0.0130(11) -0.0010(9) 0.0006(8) 0.0016(8)
C4 0.0134(10) 0.0208(11) 0.0151(11) -0.0007(9) 0.0007(9) -0.0015(8)
C5 0.0155(10) 0.0110(10) 0.0191(12) 0.0009(9) 0.0014(9) -0.0002(8)
C6 0.0139(10) 0.0205(11) 0.0143(11) -0.0034(10) 0.0004(8) 0.0024(8)
C7 0.0141(10) 0.0223(11) 0.0158(11) 0.0018(10) 0.0010(9) -0.0021(8)
C8 0.0176(10) 0.0115(10) 0.0175(11) 0.0008(10) 0.0014(9) -0.0004(7)
C9 0.0147(10) 0.0170(10) 0.0254(13) -0.0009(10) 0.0013(9) -0.0025(8)
C10 0.0187(11) 0.0162(11) 0.0216(12) -0.0006(9) 0.0015(9) 0.0000(8)

loop_
_atom_type_symbol
_atom_type_description
_atom_type_scat_dispersion_real
_atom_type_scat_dispersion_imag
_atom_type_scat_source
C C 0.0033 0.0016 'International Tables Vol C Tables 4.2.6.8 and 6.1.1.4'
H H 0.0000 0.0000 'International Tables Vol C Tables 4.2.6.8 and 6.1.1.4'
N N 0.0061 0.0033 'International Tables Vol C Tables 4.2.6.8 and 6.1.1.4'
O O 0.0106 0.0060 'International Tables Vol C Tables 4.2.6.8 and 6.1.1.4'

loop_
_geom_angle_atom_site_label_1
_geom_angle_atom_site_label_2
_geom_angle_atom_site_label_3
_geom_angle
O1 N1 C1 120.01(18)
O1 N1 C5 119.28(18)
C1 N1 C5 120.71(18)
O2 N2 C9 120.13(18)
O2 N2 C8 119.09(17)
C9 N2 C8 120.77(18)
N4 N3 C3 113.07(18)
N3 N4 C6 113.55(18)
N1 C1 C2 120.5(2)
C1 C2 C3 119.46(19)
C2 C3 C4 119.5(2)
C2 C3 N3 115.17(19)
C4 C3 N3 125.32(19)
C5 C4 C3 118.7(2)
N1 C5 C4 121.1(2)
C10 C6 C7 119.0(2)
C10 C6 N4 116.19(19)
C7 C6 N4 124.8(2)
C8 C7 C6 119.4(2)
N2 C8 C7 120.56(19)
N2 C9 C10 120.1(2)
C9 C10 C6 120.2(2)

loop_
_geom_bond_atom_site_label_1
_geom_bond_atom_site_label_2
_geom_bond_distance
N1 O1 1.323(2)
N1 C1 1.343(3)
N1 C5 1.367(3)
N2 O2 1.312(2)
N2 C9 1.359(3)
N2 C8 1.365(3)
N3 N4 1.254(3)
N3 C3 1.424(3)
N4 C6 1.419(3)
C1 C2 1.382(3)
C2 C3 1.394(3)
C3 C4 1.398(3)
C4 C5 1.373(3)
C6 C10 1.382(3)
C6 C7 1.406(3)
C7 C8 1.370(3)
C9 C10 1.378(3)

loop_
_geom_hbond_atom_site_label_D
_geom_hbond_atom_site_label_H
_geom_hbond_atom_site_label_A
_geom_hbond_distance_DH
_geom_hbond_distance_HA
_geom_hbond_distance_DA
_geom_hbond_angle_DHA
_geom_hbond_site_symmetry_A
O1W H1 O4W 0.89(4) 1.88(4) 2.768(3) 170(4) .
O1W H2 O3W 0.87(5) 1.99(5) 2.814(3) 159(4) .
O2W H3 O1W 0.81(3) 1.94(3) 2.741(3) 171(3) .
O2W H4 O3W 0.75(3) 2.20(3) 2.918(3) 161(3) 4_554
O3W H6 O2 0.62(4) 2.11(4) 2.730(2) 175(5) 2_565
O3W H5 O2W 0.92(3) 1.80(3) 2.706(3) 167(3) 1_556
O4W H8 O1 0.85(4) 1.93(4) 2.776(3) 175(3) 4_564
O4W H7 O1 0.79(4) 1.98(4) 2.765(2) 179(4) 3_465
